data_1565386
loop_
_publ_author_name
'Zheng, Xu'
'Yan, Dayu'
'Yi, Changjiang'
'Zhu, Jinlong'
'Zhang, Qinghua'
'Zhai, Junyi'
'Ma, Teng'
'Zhu, Pinwen'
'Li, Hui'
'Gu, Lin'
'Zhao, Yusheng'
'Yao, Yugui'
'Shi, Youguo'
'Yu, Xiaohui'
'Jin, Changqing'

_publ_section_title
;
 The discovery of a superhard P-type transparent semiconductor:
 Al<sub>2.69</sub>B<sub>50</sub>.
;
_journal_issue 2
_journal_name_full 'Materials horizons'
_journal_page_first 748
_journal_page_last 755
_journal_paper_doi 10.1039/d1mh00975c
_journal_volume 9
_journal_year 2022
_chemical_formula_sum 'Al2.69 B50'
_chemical_formula_weight 612.96
_space_group_crystal_system orthorhombic
_space_group_IT_number 67
_space_group_name_Hall '-C 2a 2'
_space_group_name_H-M_alt 'C m m a'
_audit_block_doi 10.5517/ccdc.csd.cc294j66
_audit_creation_method SHELXL-2019/1
_audit_update_record
;
2021-11-01 deposited with the CCDC.	2021-11-15 downloaded from the CCDC.
;
_cell_angle_alpha 90
_cell_angle_beta 90
_cell_angle_gamma 90
_cell_formula_units_Z 2
_cell_length_a 12.661(3)
_cell_length_b 12.337(2)
_cell_length_c 5.0928(11)
_cell_measurement_reflns_used 2340
_cell_measurement_temperature 655(2)
_cell_measurement_theta_max 35.8625
_cell_measurement_theta_min 3.2135
_cell_volume 795.5(3)
_computing_structure_refinement 'SHELXL-2019/1 (Sheldrick, 2019)'
_diffrn_ambient_temperature 655(2)
_diffrn_measured_fraction_theta_full 0.990
_diffrn_measured_fraction_theta_max 0.992
_diffrn_measurement_device_type 'Bruker D8 VENTURE PHOTON III'
_diffrn_radiation_type MoK\a
_diffrn_radiation_wavelength 0.71073
_diffrn_reflns_av_R_equivalents 0.0674
_diffrn_reflns_av_unetI/netI 0.0378
_diffrn_reflns_Laue_measured_fraction_full 0.990
_diffrn_reflns_Laue_measured_fraction_max 0.992
_diffrn_reflns_limit_h_max 21
_diffrn_reflns_limit_h_min -20
_diffrn_reflns_limit_k_max 20
_diffrn_reflns_limit_k_min -20
_diffrn_reflns_limit_l_max 8
_diffrn_reflns_limit_l_min -8
_diffrn_reflns_number 6618
_diffrn_reflns_point_group_measured_fraction_full 0.990
_diffrn_reflns_point_group_measured_fraction_max 0.992
_diffrn_reflns_theta_full 25.242
_diffrn_reflns_theta_max 36.353
_diffrn_reflns_theta_min 3.218
_exptl_absorpt_coefficient_mu 0.238
_exptl_crystal_density_diffrn 2.559
_exptl_crystal_description block
_exptl_crystal_F_000 570
_refine_diff_density_max 2.376
_refine_diff_density_min -0.919
_refine_diff_density_rms 0.148
_refine_ls_extinction_method none
_refine_ls_goodness_of_fit_ref 1.028
_refine_ls_hydrogen_treatment undef
_refine_ls_matrix_type full
_refine_ls_number_parameters 75
_refine_ls_number_reflns 1037
_refine_ls_number_restraints 66
_refine_ls_restrained_S_all 0.999
_refine_ls_R_factor_all 0.0667
_refine_ls_R_factor_gt 0.0555
_refine_ls_shift/su_max 0.000
_refine_ls_shift/su_mean 0.000
_refine_ls_structure_factor_coef Fsqd
_refine_ls_weighting_details 'w=1/[\s^2^(Fo^2^)+(0.0840P)^2^+3.3291P] where P=(Fo^2^+2Fc^2^)/3'
_refine_ls_weighting_scheme calc
_refine_ls_wR_factor_gt 0.1538
_refine_ls_wR_factor_ref 0.1633
_reflns_Friedel_coverage 0.000
_reflns_number_gt 861
_reflns_number_total 1037
_reflns_threshold_expression 'I > 2\s(I)'
_cod_data_source_file d1mh00975c1.cif
_cod_data_source_block mo_20210721_AlB_0m
_cod_depositor_comments 'Adding full bibliography for 1565386.cif.'
_cod_original_sg_symbol_Hall '-C 2b 2'
_cod_database_code 1565386
_shelx_shelxl_version_number 2019/1
_shelx_space_group_comment
;
The symmetry employed for this shelxl refinement is uniquely defined
by the following loop, which should always be used as a source of
symmetry information in preference to the above space-group names.
They are only intended as comments.
;

loop_
_space_group_symop_operation_xyz
'x, y, z'
'-x, -y+1/2, z'
'x, -y, -z'
'-x, y+1/2, -z'
'x+1/2, y+1/2, z'
'-x+1/2, -y+1, z'
'x+1/2, -y+1/2, -z'
'-x+1/2, y+1, -z'
'-x, -y, -z'
'x, y-1/2, -z'
'-x, y, z'
'x, -y-1/2, z'
'-x+1/2, -y+1/2, -z'
'x+1/2, y, -z'
'-x+1/2, y+1/2, z'
'x+1/2, -y, z'

loop_
_atom_site_label
_atom_site_type_symbol
_atom_site_fract_x
_atom_site_fract_y
_atom_site_fract_z
_atom_site_U_iso_or_equiv
_atom_site_adp_type
_atom_site_occupancy
_atom_site_site_symmetry_order
_atom_site_calc_flag
_atom_site_refinement_flags_posn
_atom_site_refinement_flags_adp
_atom_site_refinement_flags_occupancy
_atom_site_disorder_assembly
_atom_site_disorder_group
Al1 Al 0.000000 -0.250000 1.1903(7) 0.0095(5) Uani 0.887(15) 4 d S TU P A 1
Al1A Al 0.000000 -0.250000 1.295(6) 0.011(3) Uani 0.113(15) 4 d S TU P A 2
Al2 Al 0.250000 -0.500000 0.500000 0.0171(10) Uani 0.343(7) 4 d S TU P A .
B9 B 0.000000 -0.250000 0.7628(6) 0.0067(3) Uani 1 4 d S TU P . .
B1 B 0.11643(14) -0.45404(13) 0.6566(3) 0.0100(3) Uani 1 1 d . U . . .
B2 B 0.42673(12) -0.40680(13) 0.6600(3) 0.0079(3) Uani 1 1 d . U . . .
B3 B 0.33904(13) -0.32553(12) 0.8377(3) 0.0073(3) Uani 1 1 d . U . . .
B4 B 0.24298(18) -0.250000 0.6639(4) 0.0078(4) Uani 1 2 d S TU P A .
B5 B -0.12656(18) -0.250000 0.8719(5) 0.0078(4) Uani 1 2 d S TU P A .
B6 B 0.20523(13) -0.37174(12) 0.8460(3) 0.0078(3) Uani 1 1 d . U . . .
B7 B 0.000000 -0.37156(17) 0.6303(4) 0.0067(3) Uani 1 2 d S TU P A .
B8 B 0.500000 -0.50562(19) 0.8363(4) 0.0081(4) Uani 1 2 d S TU P . .

loop_
_atom_site_aniso_label
_atom_site_aniso_U_11
_atom_site_aniso_U_22
_atom_site_aniso_U_33
_atom_site_aniso_U_23
_atom_site_aniso_U_13
_atom_site_aniso_U_12
Al1 0.0054(5) 0.0099(5) 0.0132(12) 0.000 0.000 0.000
Al1A 0.008(4) 0.008(4) 0.017(8) 0.000 0.000 0.000
Al2 0.0033(12) 0.036(2) 0.0118(14) 0.000 0.000 0.000
B9 0.0058(7) 0.0071(6) 0.0073(7) 0.000 0.000 0.000
B1 0.0117(7) 0.0086(6) 0.0097(6) 0.0004(5) -0.0013(5) -0.0012(5)
B2 0.0064(6) 0.0088(6) 0.0085(6) -0.0005(4) 0.0007(4) 0.0003(4)
B3 0.0060(6) 0.0076(6) 0.0082(6) 0.0001(4) 0.0003(4) 0.0004(4)
B4 0.0056(8) 0.0084(8) 0.0095(8) 0.000 -0.0007(6) 0.000
B5 0.0059(8) 0.0084(8) 0.0091(8) 0.000 0.0006(6) 0.000
B6 0.0058(6) 0.0083(6) 0.0094(6) -0.0001(5) 0.0000(4) -0.0004(4)
B7 0.0058(7) 0.0071(6) 0.0073(7) 0.000 0.000 0.000
B8 0.0077(8) 0.0074(8) 0.0093(8) 0.0001(6) 0.000 0.000

loop_
_atom_type_symbol
_atom_type_description
_atom_type_scat_dispersion_real
_atom_type_scat_dispersion_imag
_atom_type_scat_source
Al Al 0.0645 0.0514 'International Tables Vol C Tables 4.2.6.8 and 6.1.1.4'
B B 0.0013 0.0007 'International Tables Vol C Tables 4.2.6.8 and 6.1.1.4'

loop_
_geom_angle_atom_site_label_1
_geom_angle_atom_site_label_2
_geom_angle_atom_site_label_3
_geom_angle
_geom_angle_site_symmetry_1
_geom_angle_site_symmetry_3
_geom_angle_publ_flag
B9 Al1 B3 86.35(10) . 14_457 ?
B9 Al1 B3 86.35(10) . 13_547 ?
B3 Al1 B3 172.7(2) 14_457 13_547 ?
B9 Al1 B3 86.35(10) . 7_447 ?
B3 Al1 B3 49.04(8) 14_457 7_447 ?
B3 Al1 B3 130.35(8) 13_547 7_447 ?
B9 Al1 B3 86.35(10) . 8_547 ?
B3 Al1 B3 130.35(8) 14_457 8_547 ?
B3 Al1 B3 49.04(8) 13_547 8_547 ?
B3 Al1 B3 172.7(2) 7_447 8_547 ?
B9 Al1 B2 109.55(10) . 13_547 ?
B3 Al1 B2 138.05(9) 14_457 13_547 ?
B3 Al1 B2 45.49(6) 13_547 13_547 ?
B3 Al1 B2 92.21(6) 7_447 13_547 ?
B3 Al1 B2 90.24(6) 8_547 13_547 ?
B9 Al1 B2 109.55(10) . 14_457 ?
B3 Al1 B2 45.49(6) 14_457 14_457 ?
B3 Al1 B2 138.05(9) 13_547 14_457 ?
B3 Al1 B2 90.24(6) 7_447 14_457 ?
B3 Al1 B2 92.21(6) 8_547 14_457 ?
B2 Al1 B2 140.89(19) 13_547 14_457 ?
B9 Al1 B2 109.55(10) . 7_447 ?
B3 Al1 B2 90.24(6) 14_457 7_447 ?
B3 Al1 B2 92.21(6) 13_547 7_447 ?
B3 Al1 B2 45.49(6) 7_447 7_447 ?
B3 Al1 B2 138.05(9) 8_547 7_447 ?
B2 Al1 B2 48.09(8) 13_547 7_447 ?
B2 Al1 B2 116.36(13) 14_457 7_447 ?
B9 Al1 B2 109.55(10) . 8_547 ?
B3 Al1 B2 92.21(6) 14_457 8_547 ?
B3 Al1 B2 90.24(6) 13_547 8_547 ?
B3 Al1 B2 138.05(9) 7_447 8_547 ?
B3 Al1 B2 45.49(6) 8_547 8_547 ?
B2 Al1 B2 116.36(13) 13_547 8_547 ?
B2 Al1 B2 48.09(8) 14_457 8_547 ?
B2 Al1 B2 140.89(19) 7_447 8_547 ?
B9 Al1 B5 44.66(9) . . ?
B3 Al1 B5 46.91(7) 14_457 . ?
B3 Al1 B5 126.34(16) 13_547 . ?
B3 Al1 B5 46.91(7) 7_447 . ?
B3 Al1 B5 126.34(16) 8_547 . ?
B2 Al1 B5 121.63(8) 13_547 . ?
B2 Al1 B5 87.23(6) 14_457 . ?
B2 Al1 B5 87.23(6) 7_447 . ?
B2 Al1 B5 121.63(8) 8_547 . ?
B9 Al1 B5 44.66(9) . 2_545 ?
B3 Al1 B5 126.35(16) 14_457 2_545 ?
B3 Al1 B5 46.91(7) 13_547 2_545 ?
B3 Al1 B5 126.35(16) 7_447 2_545 ?
B3 Al1 B5 46.91(7) 8_547 2_545 ?
B2 Al1 B5 87.23(6) 13_547 2_545 ?
B2 Al1 B5 121.63(8) 14_457 2_545 ?
B2 Al1 B5 121.63(8) 7_447 2_545 ?
B2 Al1 B5 87.23(6) 8_547 2_545 ?
B5 Al1 B5 89.31(18) . 2_545 ?
B2 Al1A B2 167.7(17) 13_547 14_457 ?
B2 Al1A B2 50.92(12) 13_547 7_447 ?
B2 Al1A B2 127.4(4) 14_457 7_447 ?
B2 Al1A B2 127.4(4) 13_547 8_547 ?
B2 Al1A B2 50.92(12) 14_457 8_547 ?
B2 Al1A B2 167.7(17) 7_447 8_547 ?
B2 Al1A B7 47.8(4) 13_547 2_546 ?
B2 Al1A B7 120.7(13) 14_457 2_546 ?
B2 Al1A B7 47.8(4) 7_447 2_546 ?
B2 Al1A B7 120.7(13) 8_547 2_546 ?
B2 Al1A B7 120.7(13) 13_547 1_556 ?
B2 Al1A B7 47.8(4) 14_457 1_556 ?
B2 Al1A B7 120.7(13) 7_447 1_556 ?
B2 Al1A B7 47.8(4) 8_547 1_556 ?
B7 Al1A B7 82.5(11) 2_546 1_556 ?
B2 Al1A B3 139.7(4) 13_547 14_457 ?
B2 Al1A B3 45.53(11) 14_457 14_457 ?
B2 Al1A B3 90.77(18) 7_447 14_457 ?
B2 Al1A B3 92.76(18) 8_547 14_457 ?
B7 Al1A B3 118.6(6) 2_546 14_457 ?
B7 Al1A B3 87.4(3) 1_556 14_457 ?
B2 Al1A B3 45.53(11) 13_547 13_547 ?
B2 Al1A B3 139.7(4) 14_457 13_547 ?
B2 Al1A B3 92.76(18) 7_447 13_547 ?
B2 Al1A B3 90.77(17) 8_547 13_547 ?
B7 Al1A B3 87.4(3) 2_546 13_547 ?
B7 Al1A B3 118.6(6) 1_556 13_547 ?
B3 Al1A B3 146.5(15) 14_457 13_547 ?
B2 Al1A B3 92.76(18) 13_547 7_447 ?
B2 Al1A B3 90.77(17) 14_457 7_447 ?
B2 Al1A B3 45.53(11) 7_447 7_447 ?
B2 Al1A B3 139.7(4) 8_547 7_447 ?
B7 Al1A B3 87.4(3) 2_546 7_447 ?
B7 Al1A B3 118.6(6) 1_556 7_447 ?
B3 Al1A B3 46.9(2) 14_457 7_447 ?
B3 Al1A B3 121.1(8) 13_547 7_447 ?
B2 Al1A B3 90.77(17) 13_547 8_547 ?
B2 Al1A B3 92.76(18) 14_457 8_547 ?
B2 Al1A B3 139.7(4) 7_447 8_547 ?
B2 Al1A B3 45.53(11) 8_547 8_547 ?
B7 Al1A B3 118.6(6) 2_546 8_547 ?
B7 Al1A B3 87.4(3) 1_556 8_547 ?
B3 Al1A B3 121.1(8) 14_457 8_547 ?
B3 Al1A B3 46.9(2) 13_547 8_547 ?
B3 Al1A B3 146.5(15) 7_447 8_547 ?
B2 Al1A B9 83.9(9) 13_547 1_556 ?
B2 Al1A B9 83.9(9) 14_457 1_556 ?
B2 Al1A B9 83.9(9) 7_447 1_556 ?
B2 Al1A B9 83.9(9) 8_547 1_556 ?
B7 Al1A B9 41.3(5) 2_546 1_556 ?
B7 Al1A B9 41.3(5) 1_556 1_556 ?
B3 Al1A B9 106.8(8) 14_457 1_556 ?
B3 Al1A B9 106.8(8) 13_547 1_556 ?
B3 Al1A B9 106.8(8) 7_447 1_556 ?
B3 Al1A B9 106.8(8) 8_547 1_556 ?
B1 Al2 B1 146.26(10) 3_546 6_535 ?
B1 Al2 B1 131.81(10) 3_546 8_546 ?
B1 Al2 B1 60.12(10) 6_535 8_546 ?
B1 Al2 B1 60.12(10) 3_546 . ?
B1 Al2 B1 131.81(10) 6_535 . ?
B1 Al2 B1 146.26(10) 8_546 . ?
B1 Al2 B6 106.41(6) 3_546 . ?
B1 Al2 B6 95.43(6) 6_535 . ?
B1 Al2 B6 107.96(6) 8_546 . ?
B1 Al2 B6 46.73(6) . . ?
B1 Al2 B6 46.73(6) 3_546 3_546 ?
B1 Al2 B6 107.96(6) 6_535 3_546 ?
B1 Al2 B6 95.43(6) 8_546 3_546 ?
B1 Al2 B6 106.41(6) . 3_546 ?
B6 Al2 B6 153.08(8) . 3_546 ?
B1 Al2 B6 95.43(6) 3_546 8_546 ?
B1 Al2 B6 106.41(6) 6_535 8_546 ?
B1 Al2 B6 46.73(6) 8_546 8_546 ?
B1 Al2 B6 107.96(6) . 8_546 ?
B6 Al2 B6 98.95(8) . 8_546 ?
B6 Al2 B6 87.29(8) 3_546 8_546 ?
B1 Al2 B6 107.96(6) 3_546 6_535 ?
B1 Al2 B6 46.73(6) 6_535 6_535 ?
B1 Al2 B6 106.41(6) 8_546 6_535 ?
B1 Al2 B6 95.43(6) . 6_535 ?
B6 Al2 B6 87.29(8) . 6_535 ?
B6 Al2 B6 98.95(8) 3_546 6_535 ?
B6 Al2 B6 153.08(8) 8_546 6_535 ?
B7 B9 B7 131.6(3) 2_545 . ?
B7 B9 B5 97.73(4) 2_545 . ?
B7 B9 B5 97.73(4) . . ?
B7 B9 B5 97.73(4) 2_545 2_545 ?
B7 B9 B5 97.73(4) . 2_545 ?
B5 B9 B5 141.7(3) . 2_545 ?
B7 B9 Al1 114.22(13) 2_545 . ?
B7 B9 Al1 114.22(13) . . ?
B5 B9 Al1 70.87(13) . . ?
B5 B9 Al1 70.87(13) 2_545 . ?
B7 B9 Al1A 65.78(13) 2_545 1_554 ?
B7 B9 Al1A 65.78(13) . 1_554 ?
B5 B9 Al1A 109.13(13) . 1_554 ?
B5 B9 Al1A 109.13(13) 2_545 1_554 ?
Al1 B9 Al1A 180.0 . 1_554 ?
B6 B1 B7 103.51(12) . . ?
B6 B1 B2 119.23(12) . 8_546 ?
B7 B1 B2 60.03(10) . 8_546 ?
B6 B1 B2 136.34(12) . 6_535 ?
B7 B1 B2 106.95(12) . 6_535 ?
B2 B1 B2 103.01(11) 8_546 6_535 ?
B6 B1 B8 113.26(13) . 6_535 ?
B7 B1 B8 61.56(11) . 6_535 ?
B2 B1 B8 107.20(12) 8_546 6_535 ?
B2 B1 B8 58.98(10) 6_535 6_535 ?
B6 B1 Al2 80.88(9) . . ?
B7 B1 Al2 147.59(12) . . ?
B2 B1 Al2 89.48(9) 8_546 . ?
B2 B1 Al2 89.43(9) 6_535 . ?
B8 B1 Al2 146.49(12) 6_535 . ?
B6 B1 B1 139.93(8) . 3_546 ?
B7 B1 B1 105.51(10) . 3_546 ?
B2 B1 B1 57.13(9) 8_546 3_546 ?
B2 B1 B1 57.03(9) 6_535 3_546 ?
B8 B1 B1 104.69(11) 6_535 3_546 ?
Al2 B1 B1 59.94(5) . 3_546 ?
B3 B2 B8 117.63(13) . . ?
B3 B2 B7 127.90(12) . 14_556 ?
B8 B2 B7 108.19(11) . 14_556 ?
B3 B2 B1 117.17(12) . 8_546 ?
B8 B2 B1 112.92(13) . 8_546 ?
B7 B2 B1 59.89(9) 14_556 8_546 ?
B3 B2 B1 111.03(11) . 6_535 ?
B8 B2 B1 60.60(10) . 6_535 ?
B7 B2 B1 112.26(12) 14_556 6_535 ?
B1 B2 B1 65.84(11) 8_546 6_535 ?
B3 B2 B2 129.42(7) . 11_655 ?
B8 B2 B2 58.50(6) . 11_655 ?
B7 B2 B2 58.96(6) 14_556 11_655 ?
B1 B2 B2 107.68(8) 8_546 11_655 ?
B1 B2 B2 107.66(8) 6_535 11_655 ?
B3 B2 Al1A 72.8(4) . 13_547 ?
B8 B2 Al1A 109.7(5) . 13_547 ?
B7 B2 Al1A 69.5(8) 14_556 13_547 ?
B1 B2 Al1A 121.1(8) 8_546 13_547 ?
B1 B2 Al1A 170.3(5) 6_535 13_547 ?
B2 B2 Al1A 64.54(6) 11_655 13_547 ?
B3 B2 Al1 66.31(8) . 13_547 ?
B8 B2 Al1 101.61(11) . 13_547 ?
B7 B2 Al1 81.93(12) 14_556 13_547 ?
B1 B2 Al1 134.33(13) 8_546 13_547 ?
B1 B2 Al1 159.46(13) 6_535 13_547 ?
B2 B2 Al1 65.96(4) 11_655 13_547 ?
B2 B3 B4 118.65(13) . . ?
B2 B3 B6 115.53(11) . . ?
B4 B3 B6 61.87(9) . . ?
B2 B3 B6 118.67(11) . 8_547 ?
B4 B3 B6 113.64(13) . 8_547 ?
B6 B3 B6 65.32(10) . 8_547 ?
B2 B3 B5 124.61(12) . 14_557 ?
B4 B3 B5 107.73(11) . 14_557 ?
B6 B3 B5 112.01(12) . 14_557 ?
B6 B3 B5 60.26(9) 8_547 14_557 ?
B2 B3 B3 124.99(7) . 12 ?
B4 B3 B3 58.22(7) . 12 ?
B6 B3 B3 108.59(7) . 12 ?
B6 B3 B3 108.48(7) 8_547 12 ?
B5 B3 B3 58.85(6) 14_557 12 ?
B2 B3 Al1 68.20(9) . 13_547 ?
B4 B3 Al1 111.93(11) . 13_547 ?
B6 B3 Al1 173.61(11) . 13_547 ?
B6 B3 Al1 118.13(13) 8_547 13_547 ?
B5 B3 Al1 67.55(12) 14_557 13_547 ?
B3 B3 Al1 65.48(4) 12 13_547 ?
B2 B3 Al1A 61.7(3) . 13_547 ?
B4 B3 Al1A 104.2(5) . 13_547 ?
B6 B3 Al1A 163.5(7) . 13_547 ?
B6 B3 Al1A 131.0(7) 8_547 13_547 ?
B5 B3 Al1A 79.6(7) 14_557 13_547 ?
B3 B3 Al1A 66.54(11) 12 13_547 ?
Al1 B3 Al1A 13.1(7) 13_547 13_547 ?
B4 B4 B3 115.14(18) 13_546 12 ?
B4 B4 B3 115.14(18) 13_546 . ?
B3 B4 B3 63.55(13) 12 . ?
B4 B4 B5 131.8(2) 13_546 2_545 ?
B3 B4 B5 105.43(13) 12 2_545 ?
B3 B4 B5 105.43(13) . 2_545 ?
B4 B4 B6 122.14(9) 13_546 12 ?
B3 B4 B6 59.56(9) 12 12 ?
B3 B4 B6 111.00(14) . 12 ?
B5 B4 B6 59.46(8) 2_545 12 ?
B4 B4 B6 122.14(9) 13_546 . ?
B3 B4 B6 111.00(14) 12 . ?
B3 B4 B6 59.56(9) . . ?
B5 B4 B6 59.46(8) 2_545 . ?
B6 B4 B6 110.42(16) 12 . ?
B9 B5 B3 119.83(15) . 7_447 ?
B9 B5 B3 119.83(15) . 14_457 ?
B3 B5 B3 62.30(13) 7_447 14_457 ?
B9 B5 B6 119.79(9) . 11 ?
B3 B5 B6 110.89(14) 7_447 11 ?
B3 B5 B6 59.78(9) 14_457 11 ?
B9 B5 B6 119.79(9) . 2_545 ?
B3 B5 B6 59.78(9) 7_447 2_545 ?
B3 B5 B6 110.89(14) 14_457 2_545 ?
B6 B5 B6 112.44(16) 11 2_545 ?
B9 B5 B4 125.17(18) . 2_545 ?
B3 B5 B4 106.42(13) 7_447 2_545 ?
B3 B5 B4 106.42(13) 14_457 2_545 ?
B6 B5 B4 60.65(9) 11 2_545 ?
B6 B5 B4 60.65(9) 2_545 2_545 ?
B9 B5 Al1 64.47(14) . . ?
B3 B5 Al1 65.54(10) 7_447 . ?
B3 B5 Al1 65.54(10) 14_457 . ?
B6 B5 Al1 116.06(10) 11 . ?
B6 B5 Al1 116.06(10) 2_545 . ?
B4 B5 Al1 170.36(16) 2_545 . ?
B3 B6 B1 139.54(12) . . ?
B3 B6 B3 102.43(11) . 8_547 ?
B1 B6 B3 117.72(12) . 8_547 ?
B3 B6 B5 105.01(11) . 2_545 ?
B1 B6 B5 99.44(12) . 2_545 ?
B3 B6 B5 59.95(10) 8_547 2_545 ?
B3 B6 B4 58.57(10) . . ?
B1 B6 B4 110.83(12) . . ?
B3 B6 B4 105.98(11) 8_547 . ?
B5 B6 B4 59.90(10) 2_545 . ?
B3 B6 B6 57.59(9) . 8_547 ?
B1 B6 B6 143.32(9) . 8_547 ?
B3 B6 B6 57.08(9) 8_547 8_547 ?
B5 B6 B6 105.29(11) 2_545 8_547 ?
B4 B6 B6 104.95(11) . 8_547 ?
B3 B6 Al2 88.26(8) . . ?
B1 B6 Al2 52.39(7) . . ?
B3 B6 Al2 157.93(10) 8_547 . ?
B5 B6 Al2 136.15(11) 2_545 . ?
B4 B6 Al2 96.07(9) . . ?
B6 B6 Al2 116.75(9) 8_547 . ?
B9 B7 B1 119.08(10) . . ?
B9 B7 B1 119.08(10) . 11 ?
B1 B7 B1 110.31(15) . 11 ?
B9 B7 B2 123.89(14) . 14_456 ?
B1 B7 B2 110.34(13) . 14_456 ?
B1 B7 B2 60.08(9) 11 14_456 ?
B9 B7 B2 123.89(14) . 8_546 ?
B1 B7 B2 60.08(9) . 8_546 ?
B1 B7 B2 110.34(13) 11 8_546 ?
B2 B7 B2 62.08(13) 14_456 8_546 ?
B9 B7 B8 121.08(18) . 6_535 ?
B1 B7 B8 59.45(8) . 6_535 ?
B1 B7 B8 59.46(8) 11 6_535 ?
B2 B7 B8 105.62(12) 14_456 6_535 ?
B2 B7 B8 105.62(12) 8_546 6_535 ?
B9 B7 Al1A 72.9(6) . 1_554 ?
B1 B7 Al1A 115.5(2) . 1_554 ?
B1 B7 Al1A 115.5(2) 11 1_554 ?
B2 B7 Al1A 62.7(4) 14_456 1_554 ?
B2 B7 Al1A 62.7(4) 8_546 1_554 ?
B8 B7 Al1A 166.0(6) 6_535 1_554 ?
B8 B8 B2 116.55(18) 9_647 11_655 ?
B8 B8 B2 116.55(18) 9_647 . ?
B2 B8 B2 62.99(13) 11_655 . ?
B8 B8 B1 121.88(10) 9_647 6_535 ?
B2 B8 B1 111.07(14) 11_655 6_535 ?
B2 B8 B1 60.41(9) . 6_535 ?
B8 B8 B1 121.88(10) 9_647 16_545 ?
B2 B8 B1 60.41(9) 11_655 16_545 ?
B2 B8 B1 111.07(14) . 16_545 ?
B1 B8 B1 109.50(16) 6_535 16_545 ?
B8 B8 B7 129.5(2) 9_647 6_535 ?
B2 B8 B7 106.05(13) 11_655 6_535 ?
B2 B8 B7 106.05(13) . 6_535 ?
B1 B8 B7 58.98(9) 6_535 6_535 ?
B1 B8 B7 58.98(9) 16_545 6_535 ?

loop_
_geom_bond_atom_site_label_1
_geom_bond_atom_site_label_2
_geom_bond_distance
_geom_bond_site_symmetry_2
_geom_bond_publ_flag
Al1 B9 2.178(5) . ?
Al1 B3 2.2454(17) 14_457 ?
Al1 B3 2.2454(17) 13_547 ?
Al1 B3 2.2454(17) 7_447 ?
Al1 B3 2.2454(17) 8_547 ?
Al1 B2 2.277(2) 13_547 ?
Al1 B2 2.277(2) 14_457 ?
Al1 B2 2.277(2) 7_447 ?
Al1 B2 2.277(2) 8_547 ?
Al1 B5 2.280(4) . ?
Al1 B5 2.280(4) 2_545 ?
Al1A B2 2.158(4) 13_547 ?
Al1A B2 2.158(4) 14_457 ?
Al1A B2 2.158(4) 7_447 ?
Al1A B2 2.158(4) 8_547 ?
Al1A B7 2.27(2) 2_546 ?
Al1A B7 2.27(2) 1_556 ?
Al1A B3 2.340(9) 14_457 ?
Al1A B3 2.340(9) 13_547 ?
Al1A B3 2.340(9) 7_447 ?
Al1A B3 2.340(9) 8_547 ?
Al1A B9 2.38(3) 1_556 ?
Al2 B1 1.9539(18) 3_546 ?
Al2 B1 1.9539(18) 6_535 ?
Al2 B1 1.9539(18) 8_546 ?
Al2 B1 1.9539(18) . ?
Al2 B6 2.4351(16) . ?
Al2 B6 2.4351(16) 3_546 ?
Al2 B6 2.4351(16) 8_546 ?
Al2 B6 2.4351(16) 6_535 ?
B9 B7 1.644(2) 2_545 ?
B9 B7 1.644(2) . ?
B9 B5 1.696(3) . ?
B9 B5 1.696(3) 2_545 ?
B1 B6 1.796(2) . ?
B1 B7 1.796(2) . ?
B1 B2 1.800(2) 8_546 ?
B1 B2 1.802(2) 6_535 ?
B1 B8 1.805(2) 6_535 ?
B1 B1 1.957(3) 3_546 ?
B2 B3 1.748(2) . ?
B2 B8 1.776(3) . ?
B2 B7 1.799(2) 14_556 ?
B2 B2 1.855(3) 11_655 ?
B3 B4 1.770(2) . ?
B3 B6 1.788(2) . ?
B3 B6 1.798(2) 8_547 ?
B3 B5 1.801(3) 14_557 ?
B3 B3 1.864(3) 12 ?
B4 B4 1.679(5) 13_546 ?
B4 B5 1.815(3) 2_545 ?
B4 B6 1.829(2) 12 ?
B4 B6 1.829(2) . ?
B5 B6 1.807(2) 11 ?
B5 B6 1.807(2) 2_545 ?
B6 B6 1.935(3) 8_547 ?
B7 B8 1.843(3) 6_535 ?
B8 B8 1.673(5) 9_647 ?

loop_
_geom_torsion_atom_site_label_1
_geom_torsion_atom_site_label_2
_geom_torsion_atom_site_label_3
_geom_torsion_atom_site_label_4
_geom_torsion
_geom_torsion_site_symmetry_1
_geom_torsion_site_symmetry_2
_geom_torsion_site_symmetry_3
_geom_torsion_site_symmetry_4
_geom_torsion_publ_flag
B8 B2 B3 B4 -165.07(12) . . . . ?
B7 B2 B3 B4 46.27(19) 14_556 . . . ?
B1 B2 B3 B4 -25.36(18) 8_546 . . . ?
B1 B2 B3 B4 -98.17(14) 6_535 . . . ?
B2 B2 B3 B4 124.38(10) 11_655 . . . ?
Al1A B2 B3 B4 91.3(8) 13_547 . . . ?
Al1 B2 B3 B4 103.87(14) 13_547 . . . ?
B8 B2 B3 B6 -94.61(15) . . . . ?
B7 B2 B3 B6 116.73(15) 14_556 . . . ?
B1 B2 B3 B6 45.10(17) 8_546 . . . ?
B1 B2 B3 B6 -27.71(16) 6_535 . . . ?
B2 B2 B3 B6 -165.16(7) 11_655 . . . ?
Al1A B2 B3 B6 161.8(8) 13_547 . . . ?
Al1 B2 B3 B6 174.33(14) 13_547 . . . ?
B8 B2 B3 B6 -20.05(18) . . . 8_547 ?
B7 B2 B3 B6 -168.71(12) 14_556 . . 8_547 ?
B1 B2 B3 B6 119.66(14) 8_546 . . 8_547 ?
B1 B2 B3 B6 46.85(16) 6_535 . . 8_547 ?
B2 B2 B3 B6 -90.60(13) 11_655 . . 8_547 ?
Al1A B2 B3 B6 -123.7(8) 13_547 . . 8_547 ?
Al1 B2 B3 B6 -111.10(15) 13_547 . . 8_547 ?
B8 B2 B3 B5 51.92(18) . . . 14_557 ?
B7 B2 B3 B5 -96.74(17) 14_556 . . 14_557 ?
B1 B2 B3 B5 -168.37(12) 8_546 . . 14_557 ?
B1 B2 B3 B5 118.82(14) 6_535 . . 14_557 ?
B2 B2 B3 B5 -18.63(17) 11_655 . . 14_557 ?
Al1A B2 B3 B5 -51.7(8) 13_547 . . 14_557 ?
Al1 B2 B3 B5 -39.14(14) 13_547 . . 14_557 ?
B8 B2 B3 B3 125.42(10) . . . 12 ?
B7 B2 B3 B3 -23.24(17) 14_556 . . 12 ?
B1 B2 B3 B3 -94.87(12) 8_546 . . 12 ?
B1 B2 B3 B3 -167.68(7) 6_535 . . 12 ?
B2 B2 B3 B3 54.87(10) 11_655 . . 12 ?
Al1A B2 B3 B3 21.8(8) 13_547 . . 12 ?
Al1 B2 B3 B3 34.36(11) 13_547 . . 12 ?
B8 B2 B3 Al1 91.05(14) . . . 13_547 ?
B7 B2 B3 Al1 -57.60(15) 14_556 . . 13_547 ?
B1 B2 B3 Al1 -129.23(15) 8_546 . . 13_547 ?
B1 B2 B3 Al1 157.95(14) 6_535 . . 13_547 ?
B2 B2 B3 Al1 20.51(11) 11_655 . . 13_547 ?
B8 B2 B3 Al1A 103.6(8) . . . 13_547 ?
B7 B2 B3 Al1A -45.0(8) 14_556 . . 13_547 ?
B1 B2 B3 Al1A -116.7(8) 8_546 . . 13_547 ?
B1 B2 B3 Al1A 170.5(8) 6_535 . . 13_547 ?
B2 B2 B3 Al1A 33.1(8) 11_655 . . 13_547 ?
B2 B3 B4 B4 -8.6(2) . . . 13_546 ?
B6 B3 B4 B4 -113.94(14) . . . 13_546 ?
B6 B3 B4 B4 -155.29(13) 8_547 . . 13_546 ?
B5 B3 B4 B4 140.09(14) 14_557 . . 13_546 ?
B3 B3 B4 B4 106.90(16) 12 . . 13_546 ?
Al1 B3 B4 B4 67.75(17) 13_547 . . 13_546 ?
Al1A B3 B4 B4 56.6(6) 13_547 . . 13_546 ?
B2 B3 B4 B3 -115.49(11) . . . 12 ?
B6 B3 B4 B3 139.16(10) . . . 12 ?
B6 B3 B4 B3 97.82(11) 8_547 . . 12 ?
B5 B3 B4 B3 33.19(14) 14_557 . . 12 ?
Al1 B3 B4 B3 -39.15(14) 13_547 . . 12 ?
Al1A B3 B4 B3 -50.3(6) 13_547 . . 12 ?
B2 B3 B4 B5 144.67(12) . . . 2_545 ?
B6 B3 B4 B5 39.32(9) . . . 2_545 ?
B6 B3 B4 B5 -2.03(14) 8_547 . . 2_545 ?
B5 B3 B4 B5 -66.65(12) 14_557 . . 2_545 ?
B3 B3 B4 B5 -99.84(10) 12 . . 2_545 ?
Al1 B3 B4 B5 -138.99(12) 13_547 . . 2_545 ?
Al1A B3 B4 B5 -150.1(6) 13_547 . . 2_545 ?
B2 B3 B4 B6 -152.64(13) . . . 12 ?
B6 B3 B4 B6 102.01(16) . . . 12 ?
B6 B3 B4 B6 60.67(16) 8_547 . . 12 ?
B5 B3 B4 B6 -3.96(17) 14_557 . . 12 ?
B3 B3 B4 B6 -37.15(8) 12 . . 12 ?
Al1 B3 B4 B6 -76.30(17) 13_547 . . 12 ?
Al1A B3 B4 B6 -87.4(6) 13_547 . . 12 ?
B2 B3 B4 B6 105.35(14) . . . . ?
B6 B3 B4 B6 -41.34(11) 8_547 . . . ?
B5 B3 B4 B6 -105.97(12) 14_557 . . . ?
B3 B3 B4 B6 -139.16(10) 12 . . . ?
Al1 B3 B4 B6 -178.31(14) 13_547 . . . ?
Al1A B3 B4 B6 170.6(6) 13_547 . . . ?
B7 B9 B5 B3 -76.4(2) 2_545 . . 7_447 ?
B7 B9 B5 B3 149.63(14) . . . 7_447 ?
B5 B9 B5 B3 36.61(10) 2_545 . . 7_447 ?
Al1 B9 B5 B3 36.61(10) . . . 7_447 ?
Al1A B9 B5 B3 -143.39(10) 1_554 . . 7_447 ?
B7 B9 B5 B3 -149.63(14) 2_545 . . 14_457 ?
B7 B9 B5 B3 76.4(2) . . . 14_457 ?
B5 B9 B5 B3 -36.61(10) 2_545 . . 14_457 ?
Al1 B9 B5 B3 -36.61(10) . . . 14_457 ?
Al1A B9 B5 B3 143.39(10) 1_554 . . 14_457 ?
B7 B9 B5 B6 140.26(16) 2_545 . . 11 ?
B7 B9 B5 B6 6.3(2) . . . 11 ?
B5 B9 B5 B6 -106.71(15) 2_545 . . 11 ?
Al1 B9 B5 B6 -106.71(15) . . . 11 ?
Al1A B9 B5 B6 73.29(15) 1_554 . . 11 ?
B7 B9 B5 B6 -6.3(2) 2_545 . . 2_545 ?
B7 B9 B5 B6 -140.26(16) . . . 2_545 ?
B5 B9 B5 B6 106.71(15) 2_545 . . 2_545 ?
Al1 B9 B5 B6 106.71(15) . . . 2_545 ?
Al1A B9 B5 B6 -73.29(15) 1_554 . . 2_545 ?
B7 B9 B5 B4 66.98(13) 2_545 . . 2_545 ?
B7 B9 B5 B4 -66.98(13) . . . 2_545 ?
B5 B9 B5 B4 180.000(1) 2_545 . . 2_545 ?
Al1 B9 B5 B4 180.000(1) . . . 2_545 ?
Al1A B9 B5 B4 0.000(0) 1_554 . . 2_545 ?
B7 B9 B5 Al1 -113.02(13) 2_545 . . . ?
B7 B9 B5 Al1 113.02(13) . . . . ?
B5 B9 B5 Al1 0.000(1) 2_545 . . . ?
B2 B3 B6 B1 -24.6(2) . . . . ?
B4 B3 B6 B1 85.74(19) . . . . ?
B6 B3 B6 B1 -136.02(15) 8_547 . . . ?
B5 B3 B6 B1 -175.26(15) 14_557 . . . ?
B3 B3 B6 B1 121.65(16) 12 . . . ?
Al1A B3 B6 B1 51.7(11) 13_547 . . . ?
B2 B3 B6 B3 148.40(12) . . . 8_547 ?
B4 B3 B6 B3 -101.29(11) . . . 8_547 ?
B6 B3 B6 B3 36.96(13) 8_547 . . 8_547 ?
B5 B3 B6 B3 -2.29(15) 14_557 . . 8_547 ?
B3 B3 B6 B3 -65.37(9) 12 . . 8_547 ?
Al1A B3 B6 B3 -135.3(10) 13_547 . . 8_547 ?
B2 B3 B6 B5 -149.74(13) . . . 2_545 ?
B4 B3 B6 B5 -39.43(12) . . . 2_545 ?
B6 B3 B6 B5 98.81(13) 8_547 . . 2_545 ?
B5 B3 B6 B5 59.57(16) 14_557 . . 2_545 ?
B3 B3 B6 B5 -3.52(12) 12 . . 2_545 ?
Al1A B3 B6 B5 -73.4(10) 13_547 . . 2_545 ?
B2 B3 B6 B4 -110.31(14) . . . . ?
B6 B3 B6 B4 138.24(11) 8_547 . . . ?
B5 B3 B6 B4 99.00(12) 14_557 . . . ?
B3 B3 B6 B4 35.91(9) 12 . . . ?
Al1A B3 B6 B4 -34.0(10) 13_547 . . . ?
B2 B3 B6 B6 111.44(13) . . . 8_547 ?
B4 B3 B6 B6 -138.24(11) . . . 8_547 ?
B5 B3 B6 B6 -39.25(8) 14_557 . . 8_547 ?
B3 B3 B6 B6 -102.33(5) 12 . . 8_547 ?
Al1A B3 B6 B6 -172.2(10) 13_547 . . 8_547 ?
B2 B3 B6 Al2 -12.11(12) . . . . ?
B4 B3 B6 Al2 98.20(9) . . . . ?
B6 B3 B6 Al2 -123.55(5) 8_547 . . . ?
B5 B3 B6 Al2 -162.80(9) 14_557 . . . ?
B3 B3 B6 Al2 134.12(3) 12 . . . ?
Al1A B3 B6 Al2 64.2(10) 13_547 . . . ?
B7 B1 B6 B3 -131.42(17) . . . . ?
B2 B1 B6 B3 -68.4(2) 8_546 . . . ?
B2 B1 B6 B3 95.3(2) 6_535 . . . ?
B8 B1 B6 B3 164.03(16) 6_535 . . . ?
Al2 B1 B6 B3 15.80(18) . . . . ?
B1 B1 B6 B3 4.0(3) 3_546 . . . ?
B7 B1 B6 B3 56.33(15) . . . 8_547 ?
B2 B1 B6 B3 119.31(14) 8_546 . . 8_547 ?
B2 B1 B6 B3 -77.0(2) 6_535 . . 8_547 ?
B8 B1 B6 B3 -8.21(18) 6_535 . . 8_547 ?
Al2 B1 B6 B3 -156.45(11) . . . 8_547 ?
B1 B1 B6 B3 -168.21(19) 3_546 . . 8_547 ?
B7 B1 B6 B5 -4.59(14) . . . 2_545 ?
B2 B1 B6 B5 58.39(16) 8_546 . . 2_545 ?
B2 B1 B6 B5 -137.91(17) 6_535 . . 2_545 ?
B8 B1 B6 B5 -69.14(15) 6_535 . . 2_545 ?
Al2 B1 B6 B5 142.63(10) . . . 2_545 ?
B1 B1 B6 B5 130.9(2) 3_546 . . 2_545 ?
B7 B1 B6 B4 -65.86(15) . . . . ?
B2 B1 B6 B4 -2.87(18) 8_546 . . . ?
B2 B1 B6 B4 160.82(16) 6_535 . . . ?
B8 B1 B6 B4 -130.40(14) 6_535 . . . ?
Al2 B1 B6 B4 81.37(11) . . . . ?
B1 B1 B6 B4 69.6(2) 3_546 . . . ?
B7 B1 B6 B6 127.5(2) . . . 8_547 ?
B2 B1 B6 B6 -169.5(2) 8_546 . . 8_547 ?
B2 B1 B6 B6 -5.8(4) 6_535 . . 8_547 ?
B8 B1 B6 B6 63.0(3) 6_535 . . 8_547 ?
Al2 B1 B6 B6 -85.2(2) . . . 8_547 ?
B1 B1 B6 B6 -97.0(3) 3_546 . . 8_547 ?
B7 B1 B6 Al2 -147.22(12) . . . . ?
B2 B1 B6 Al2 -84.24(12) 8_546 . . . ?
B2 B1 B6 Al2 79.46(17) 6_535 . . . ?
B8 B1 B6 Al2 148.23(14) 6_535 . . . ?
B1 B1 B6 Al2 -11.76(18) 3_546 . . . ?
B4 B4 B6 B3 102.3(2) 13_546 . . . ?
B3 B4 B6 B3 -38.84(11) 12 . . . ?
B5 B4 B6 B3 -134.83(13) 2_545 . . . ?
B6 B4 B6 B3 -102.98(15) 12 . . . ?
B4 B4 B6 B1 -33.9(3) 13_546 . . . ?
B3 B4 B6 B1 -175.02(12) 12 . . . ?
B3 B4 B6 B1 -136.18(13) . . . . ?
B5 B4 B6 B1 88.99(14) 2_545 . . . ?
B6 B4 B6 B1 120.84(13) 12 . . . ?
B4 B4 B6 B3 -162.7(2) 13_546 . . 8_547 ?
B3 B4 B6 B3 56.17(17) 12 . . 8_547 ?
B3 B4 B6 B3 95.02(11) . . . 8_547 ?
B5 B4 B6 B3 -39.82(12) 2_545 . . 8_547 ?
B6 B4 B6 B3 -8.0(2) 12 . . 8_547 ?
B4 B4 B6 B5 -122.9(3) 13_546 . . 2_545 ?
B3 B4 B6 B5 95.99(15) 12 . . 2_545 ?
B3 B4 B6 B5 134.83(13) . . . 2_545 ?
B6 B4 B6 B5 31.85(15) 12 . . 2_545 ?
B4 B4 B6 B6 137.9(2) 13_546 . . 8_547 ?
B3 B4 B6 B6 -3.25(17) 12 . . 8_547 ?
B3 B4 B6 B6 35.59(11) . . . 8_547 ?
B5 B4 B6 B6 -99.25(14) 2_545 . . 8_547 ?
B6 B4 B6 B6 -67.40(19) 12 . . 8_547 ?
B4 B4 B6 Al2 18.1(2) 13_546 . . . ?
B3 B4 B6 Al2 -123.05(11) 12 . . . ?
B3 B4 B6 Al2 -84.21(9) . . . . ?
B5 B4 B6 Al2 140.95(11) 2_545 . . . ?
B6 B4 B6 Al2 172.80(10) 12 . . . ?
B7 B9 B7 B1 110.11(14) 2_545 . . . ?
B5 B9 B7 B1 -142.34(15) . . . . ?
B5 B9 B7 B1 2.6(2) 2_545 . . . ?
Al1 B9 B7 B1 -69.89(14) . . . . ?
Al1A B9 B7 B1 110.11(14) 1_554 . . . ?
B7 B9 B7 B1 -110.11(14) 2_545 . . 11 ?
B5 B9 B7 B1 -2.6(2) . . . 11 ?
B5 B9 B7 B1 142.34(15) 2_545 . . 11 ?
Al1 B9 B7 B1 69.89(14) . . . 11 ?
Al1A B9 B7 B1 -110.11(14) 1_554 . . 11 ?
B7 B9 B7 B2 -38.40(11) 2_545 . . 14_456 ?
B5 B9 B7 B2 69.1(2) . . . 14_456 ?
B5 B9 B7 B2 -145.96(14) 2_545 . . 14_456 ?
Al1 B9 B7 B2 141.60(11) . . . 14_456 ?
Al1A B9 B7 B2 -38.40(11) 1_554 . . 14_456 ?
B7 B9 B7 B2 38.40(11) 2_545 . . 8_546 ?
B5 B9 B7 B2 145.96(14) . . . 8_546 ?
B5 B9 B7 B2 -69.1(2) 2_545 . . 8_546 ?
Al1 B9 B7 B2 -141.60(11) . . . 8_546 ?
Al1A B9 B7 B2 38.40(11) 1_554 . . 8_546 ?
B7 B9 B7 B8 180.000(0) 2_545 . . 6_535 ?
B5 B9 B7 B8 -72.45(13) . . . 6_535 ?
B5 B9 B7 B8 72.45(13) 2_545 . . 6_535 ?
Al1 B9 B7 B8 0.000(0) . . . 6_535 ?
Al1A B9 B7 B8 180.000(0) 1_554 . . 6_535 ?
B7 B9 B7 Al1A 0.000(2) 2_545 . . 1_554 ?
B5 B9 B7 Al1A 107.55(13) . . . 1_554 ?
B5 B9 B7 Al1A -107.55(13) 2_545 . . 1_554 ?
B6 B1 B7 B9 1.6(2) . . . . ?
B2 B1 B7 B9 -114.59(18) 8_546 . . . ?
B2 B1 B7 B9 149.91(17) 6_535 . . . ?
B8 B1 B7 B9 111.0(2) 6_535 . . . ?
Al2 B1 B7 B9 -92.7(3) . . . . ?
B1 B1 B7 B9 -150.47(17) 3_546 . . . ?
B6 B1 B7 B1 -141.43(11) . . . 11 ?
B2 B1 B7 B1 102.40(15) 8_546 . . 11 ?
B2 B1 B7 B1 6.9(2) 6_535 . . 11 ?
B8 B1 B7 B1 -32.05(15) 6_535 . . 11 ?
Al2 B1 B7 B1 124.32(17) . . . 11 ?
B1 B1 B7 B1 66.52(19) 3_546 . . 11 ?
B6 B1 B7 B2 154.04(12) . . . 14_456 ?
B2 B1 B7 B2 37.87(11) 8_546 . . 14_456 ?
B2 B1 B7 B2 -57.63(16) 6_535 . . 14_456 ?
B8 B1 B7 B2 -96.59(14) 6_535 . . 14_456 ?
Al2 B1 B7 B2 59.8(2) . . . 14_456 ?
B1 B1 B7 B2 1.98(16) 3_546 . . 14_456 ?
B6 B1 B7 B2 116.18(12) . . . 8_546 ?
B2 B1 B7 B2 -95.50(11) 6_535 . . 8_546 ?
B8 B1 B7 B2 -134.45(13) 6_535 . . 8_546 ?
Al2 B1 B7 B2 21.9(2) . . . 8_546 ?
B1 B1 B7 B2 -35.88(11) 3_546 . . 8_546 ?
B6 B1 B7 B8 -109.37(13) . . . 6_535 ?
B2 B1 B7 B8 134.45(13) 8_546 . . 6_535 ?
B2 B1 B7 B8 38.95(12) 6_535 . . 6_535 ?
Al2 B1 B7 B8 156.4(2) . . . 6_535 ?
B1 B1 B7 B8 98.57(14) 3_546 . . 6_535 ?
B6 B1 B7 Al1A 85.4(6) . . . 1_554 ?
B2 B1 B7 Al1A -30.7(5) 8_546 . . 1_554 ?
B2 B1 B7 Al1A -126.2(6) 6_535 . . 1_554 ?
B8 B1 B7 Al1A -165.2(6) 6_535 . . 1_554 ?
Al2 B1 B7 Al1A -8.8(6) . . . 1_554 ?
B1 B1 B7 Al1A -66.6(6) 3_546 . . 1_554 ?
B3 B2 B8 B8 -13.5(2) . . . 9_647 ?
B7 B2 B8 B8 140.91(14) 14_556 . . 9_647 ?
B1 B2 B8 B8 -154.84(14) 8_546 . . 9_647 ?
B1 B2 B8 B8 -113.28(14) 6_535 . . 9_647 ?
B2 B2 B8 B8 107.83(16) 11_655 . . 9_647 ?
Al1A B2 B8 B8 66.8(8) 13_547 . . 9_647 ?
Al1 B2 B8 B8 55.69(16) 13_547 . . 9_647 ?
B3 B2 B8 B2 -121.32(10) . . . 11_655 ?
B7 B2 B8 B2 33.08(14) 14_556 . . 11_655 ?
B1 B2 B8 B2 97.33(11) 8_546 . . 11_655 ?
B1 B2 B8 B2 138.89(10) 6_535 . . 11_655 ?
Al1A B2 B8 B2 -41.0(7) 13_547 . . 11_655 ?
Al1 B2 B8 B2 -52.14(12) 13_547 . . 11_655 ?
B3 B2 B8 B1 99.78(14) . . . 6_535 ?
B7 B2 B8 B1 -105.81(12) 14_556 . . 6_535 ?
B1 B2 B8 B1 -41.56(11) 8_546 . . 6_535 ?
B2 B2 B8 B1 -138.89(10) 11_655 . . 6_535 ?
Al1A B2 B8 B1 -179.9(7) 13_547 . . 6_535 ?
Al1 B2 B8 B1 168.96(12) 13_547 . . 6_535 ?
B3 B2 B8 B1 -159.11(13) . . . 16_545 ?
B7 B2 B8 B1 -4.71(17) 14_556 . . 16_545 ?
B1 B2 B8 B1 59.54(17) 8_546 . . 16_545 ?
B1 B2 B8 B1 101.11(17) 6_535 . . 16_545 ?
B2 B2 B8 B1 -37.79(8) 11_655 . . 16_545 ?
Al1A B2 B8 B1 -78.8(8) 13_547 . . 16_545 ?
Al1 B2 B8 B1 -89.93(15) 13_547 . . 16_545 ?
B3 B2 B8 B7 138.52(12) . . . 6_535 ?
B7 B2 B8 B7 -67.08(12) 14_556 . . 6_535 ?
B1 B2 B8 B7 -2.83(14) 8_546 . . 6_535 ?
B1 B2 B8 B7 38.74(9) 6_535 . . 6_535 ?
B2 B2 B8 B7 -100.16(10) 11_655 . . 6_535 ?
Al1A B2 B8 B7 -141.1(7) 13_547 . . 6_535 ?
Al1 B2 B8 B7 -152.30(10) 13_547 . . 6_535 ?
